data_4106615
loop_
_publ_author_name
'Adrian B. Chaplin'
'Jennifer C. Green'
'Andrew S. Weller'

_publ_section_title
;
 C-C Activation in the Solid State in an Organometallic \s-Complex
;
_journal_name_full 'Journal of the American Chemical Society'
_journal_page_first 13162
_journal_page_last 13168
_journal_paper_doi 10.1021/ja2047599
_journal_volume 133
_journal_year 2011
_chemical_formula_moiety 'C32 H12 B F24, C23 H37 Ir P'
_chemical_formula_sum 'C55 H49 B F24 Ir P'
_chemical_formula_weight 1399.92
_space_group_IT_number 14
_symmetry_cell_setting monoclinic
_symmetry_space_group_name_Hall '-P 2yn'
_symmetry_space_group_name_H-M 'P 1 21/n 1'
_atom_sites_solution_hydrogens geom
_atom_sites_solution_primary direct
_atom_sites_solution_secondary difmap
_audit_creation_method SHELXL-97
_cell_angle_alpha 90.00
_cell_angle_beta 99.3914(5)
_cell_angle_gamma 90.00
_cell_formula_units_Z 4
_cell_length_a 14.8328(2)
_cell_length_b 16.5004(2)
_cell_length_c 22.8358(4)
_cell_measurement_reflns_used 12382
_cell_measurement_temperature 250(2)
_cell_measurement_theta_max 27.485
_cell_measurement_theta_min 1.018
_cell_volume 5514.09(14)
_computing_cell_refinement 'Denzo/Scalepack (Otwinowski & Minor 1997)'
_computing_data_collection 'Collect (Nonius BV, 1997-2000)'
_computing_data_reduction 'Denzo/Scalepack (Otwinowski & Minor 1997)'
_computing_molecular_graphics 'ORTEP3 (Farrugia, 1997)'
_computing_publication_material 'Bruker SHELXTL'
_computing_structure_refinement 'SHELXL-97 (Sheldrick, 2008)'
_computing_structure_solution 'SIR2004 (Burla et al., 2005)'
_diffrn_ambient_temperature 250(2)
_diffrn_detector_area_resol_mean 9
_diffrn_measured_fraction_theta_full 0.975
_diffrn_measured_fraction_theta_max 0.975
_diffrn_measurement_details
;
Data collected over four omega scans (total 345.2\%) with an exposure time 
of 220 s/\%. 
;
_diffrn_measurement_device '95mm CCD camera on \k-goniostat'
_diffrn_measurement_device_type KappaCCD
_diffrn_measurement_method CCD
_diffrn_orient_matrix_type 'by Nonius Collect from scalepack cell'
_diffrn_orient_matrix_UB_11 -0.0211640
_diffrn_orient_matrix_UB_12 -0.0505909
_diffrn_orient_matrix_UB_13 0.0176919
_diffrn_orient_matrix_UB_21 -0.0626257
_diffrn_orient_matrix_UB_22 0.0081528
_diffrn_orient_matrix_UB_23 -0.0231393
_diffrn_orient_matrix_UB_31 0.0173106
_diffrn_orient_matrix_UB_32 -0.0323576
_diffrn_orient_matrix_UB_33 -0.0334913
_diffrn_radiation_monochromator 'horizonally mounted graphite crystal'
_diffrn_radiation_source 'fine-focus sealed tube'
_diffrn_radiation_type MoK\a
_diffrn_radiation_wavelength 0.71073
_diffrn_reflns_av_R_equivalents 0.0475
_diffrn_reflns_av_sigmaI/netI 0.0743
_diffrn_reflns_limit_h_max 19
_diffrn_reflns_limit_h_min -19
_diffrn_reflns_limit_k_max 21
_diffrn_reflns_limit_k_min -21
_diffrn_reflns_limit_l_max 29
_diffrn_reflns_limit_l_min -29
_diffrn_reflns_number 23915
_diffrn_reflns_theta_full 27.85
_diffrn_reflns_theta_max 27.85
_diffrn_reflns_theta_min 5.14
_exptl_absorpt_coefficient_mu 2.569
_exptl_absorpt_correction_T_max 1.0
_exptl_absorpt_correction_T_min 0.809
_exptl_absorpt_correction_type multi-scan
_exptl_absorpt_process_details 'Denzo/Scalepack (Otwinowski & Minor 1997)'
_exptl_crystal_colour yellow
_exptl_crystal_density_diffrn 1.686
_exptl_crystal_description block
_exptl_crystal_F_000 2768
_exptl_crystal_size_max 0.20
_exptl_crystal_size_mid 0.12
_exptl_crystal_size_min 0.08
_exptl_crystal_thermal_history
;
The sample was placed directly into the cool stream at 250 K.
;
_refine_diff_density_max 1.083
_refine_diff_density_min -1.405
_refine_diff_density_rms 0.173
_refine_ls_extinction_method none
_refine_ls_goodness_of_fit_ref 1.025
_refine_ls_hydrogen_treatment mixed
_refine_ls_matrix_type full
_refine_ls_number_parameters 921
_refine_ls_number_reflns 12777
_refine_ls_number_restraints 679
_refine_ls_restrained_S_all 1.133
_refine_ls_R_factor_all 0.0961
_refine_ls_R_factor_gt 0.0555
_refine_ls_shift/su_max 0.002
_refine_ls_shift/su_mean 0.000
_refine_ls_structure_factor_coef Fsqd
_refine_ls_weighting_details 'calc w=1/[\s^2^(Fo^2^)+(0.0969P)^2^+1.8173P] where P=(Fo^2^+2Fc^2^)/3'
_refine_ls_weighting_scheme calc
_refine_ls_wR_factor_gt 0.1475
_refine_ls_wR_factor_ref 0.1748
_reflns_number_gt 8261
_reflns_number_total 12777
_reflns_threshold_expression >2sigma(I)
_cod_data_source_file ja2047599_si_002_08.cif
_cod_data_source_block 3_250K
_cod_original_cell_volume 5514.08(14)
_cod_original_sg_symbol_H-M 'P 1 21/n 1 '
_cod_database_code 4106615

loop_
_symmetry_equiv_pos_as_xyz
'x, y, z'
'-x+1/2, y+1/2, -z+1/2'
'-x, -y, -z'
'x-1/2, -y-1/2, z-1/2'

loop_
_atom_site_label
_atom_site_type_symbol
_atom_site_fract_x
_atom_site_fract_y
_atom_site_fract_z
_atom_site_U_iso_or_equiv
_atom_site_adp_type
_atom_site_occupancy
_atom_site_symmetry_multiplicity
_atom_site_calc_flag
_atom_site_refinement_flags
_atom_site_disorder_assembly
_atom_site_disorder_group
Ir1 Ir 0.605743(16) 0.095056(15) 0.820817(12) 0.05212(13) Uani 1 1 d D . .
P1 P 0.75696(10) 0.14188(10) 0.82712(8) 0.0477(4) Uani 1 1 d . . .
C1 C 0.6202(5) 0.0323(4) 0.8990(3) 0.0639(18) Uani 1 1 d . . .
H1 H 0.6502 0.0625 0.9344 0.077 Uiso 1 1 calc R . .
C2 C 0.6765(5) -0.0356(5) 0.8786(4) 0.072(2) Uani 1 1 d . . .
H2 H 0.7437 -0.0290 0.8868 0.087 Uiso 1 1 calc R . .
C3 C 0.6304(5) -0.0261(4) 0.8140(4) 0.070(2) Uani 1 1 d . . .
H3 H 0.6689 -0.0409 0.7840 0.084 Uiso 1 1 calc R . .
C4 C 0.5396(6) -0.0758(5) 0.8104(4) 0.074(2) Uani 1 1 d . . .
H4 H 0.5441 -0.1269 0.7884 0.089 Uiso 1 1 calc R . .
C5 C 0.5382(6) -0.0940(5) 0.8757(5) 0.080(2) Uani 1 1 d . . .
H5 H 0.4933 -0.1356 0.8829 0.096 Uiso 1 1 calc R . .
C6 C 0.5272(5) -0.0102(5) 0.9059(4) 0.0685(19) Uani 1 1 d . . .
H6 H 0.5236 -0.0181 0.9484 0.082 Uiso 1 1 calc R . .
C7 C 0.6379(7) -0.1151(6) 0.9000(6) 0.097(3) Uani 1 1 d . . .
H7A H 0.6593 -0.1633 0.8813 0.117 Uiso 1 1 calc R . .
H7B H 0.6495 -0.1208 0.9433 0.117 Uiso 1 1 calc R . .
C8 C 0.4637(5) 0.1090(4) 0.8385(4) 0.069(2) Uani 1 1 d D . .
H8 H 0.489(4) 0.159(2) 0.858(2) 0.082 Uiso 1 1 d D . .
C9 C 0.3950(8) 0.1065(6) 0.7839(5) 0.103(4) Uani 1 1 d D . .
H9 H 0.3775 0.1580 0.7628 0.124 Uiso 1 1 calc R . .
C10 C 0.4736(6) 0.0598(6) 0.7679(4) 0.080(2) Uani 1 1 d D . .
H10 H 0.504(4) 0.075(4) 0.7342(17) 0.096 Uiso 1 1 d D . .
C11 C 0.4543(5) -0.0284(5) 0.7825(4) 0.071(2) Uani 1 1 d D . .
H11 H 0.4242 -0.0565 0.7462 0.085 Uiso 1 1 calc R . .
C12 C 0.3859(5) -0.0154(5) 0.8243(4) 0.080(2) Uani 1 1 d . . .
H12 H 0.3568 -0.0650 0.8368 0.096 Uiso 1 1 calc R . .
C13 C 0.4419(5) 0.0347(5) 0.8747(4) 0.069(2) Uani 1 1 d D . .
H13 H 0.4028 0.0509 0.9040 0.083 Uiso 1 1 calc R . .
C14 C 0.3212(6) 0.0475(7) 0.7919(6) 0.107(4) Uani 1 1 d . . .
H14A H 0.2878 0.0275 0.7541 0.129 Uiso 1 1 calc R . .
H14B H 0.2784 0.0692 0.8164 0.129 Uiso 1 1 calc R . .
C15 C 0.7379(5) 0.2515(5) 0.8110(4) 0.0668(19) Uani 1 1 d . . .
H15 H 0.7547 0.2793 0.8497 0.080 Uiso 1 1 calc R . .
C16 C 0.6373(6) 0.2691(6) 0.7914(5) 0.101(3) Uani 1 1 d . . .
H16A H 0.6284 0.3271 0.7860 0.151 Uiso 1 1 calc R . .
H16B H 0.6030 0.2501 0.8214 0.151 Uiso 1 1 calc R . .
H16C H 0.6160 0.2415 0.7542 0.151 Uiso 1 1 calc R . .
C17 C 0.7963(6) 0.2912(5) 0.7696(4) 0.082(2) Uani 1 1 d . . .
H17A H 0.7826 0.2666 0.7306 0.123 Uiso 1 1 calc R . .
H17B H 0.8605 0.2835 0.7855 0.123 Uiso 1 1 calc R . .
H17C H 0.7828 0.3487 0.7665 0.123 Uiso 1 1 calc R . .
C18 C 0.8183(5) 0.1002(4) 0.7699(4) 0.0619(18) Uani 1 1 d . . .
H18 H 0.8670 0.1392 0.7647 0.074 Uiso 1 1 calc R . .
C19 C 0.7535(7) 0.0949(6) 0.7103(4) 0.092(3) Uani 1 1 d . . .
H19A H 0.7866 0.0741 0.6802 0.138 Uiso 1 1 calc R . .
H19B H 0.7299 0.1484 0.6989 0.138 Uiso 1 1 calc R . .
H19C H 0.7032 0.0588 0.7142 0.138 Uiso 1 1 calc R . .
C20 C 0.8646(5) 0.0189(5) 0.7871(4) 0.080(2) Uani 1 1 d . . .
H20A H 0.8189 -0.0206 0.7939 0.119 Uiso 1 1 calc R . .
H20B H 0.9088 0.0254 0.8231 0.119 Uiso 1 1 calc R . .
H20C H 0.8954 0.0001 0.7553 0.119 Uiso 1 1 calc R . .
C21 C 0.8405(4) 0.1424(4) 0.8965(3) 0.0565(16) Uani 1 1 d . . .
H21 H 0.8525 0.0852 0.9083 0.068 Uiso 1 1 calc R . .
C22 C 0.8025(5) 0.1841(5) 0.9474(3) 0.071(2) Uani 1 1 d . . .
H22A H 0.8462 0.1791 0.9837 0.106 Uiso 1 1 calc R . .
H22B H 0.7454 0.1585 0.9526 0.106 Uiso 1 1 calc R . .
H22C H 0.7918 0.2410 0.9380 0.106 Uiso 1 1 calc R . .
C23 C 0.9323(5) 0.1802(6) 0.8886(4) 0.083(2) Uani 1 1 d . . .
H23A H 0.9228 0.2359 0.8754 0.124 Uiso 1 1 calc R . .
H23B H 0.9585 0.1496 0.8592 0.124 Uiso 1 1 calc R . .
H23C H 0.9737 0.1790 0.9261 0.124 Uiso 1 1 calc R . .
B200 B 0.7246(4) 0.1746(4) 0.4284(3) 0.0443(15) Uani 1 1 d . . .
C201 C 0.8248(4) 0.1583(4) 0.4694(3) 0.0445(13) Uani 1 1 d . . .
C202 C 0.8418(4) 0.0963(4) 0.5117(3) 0.0484(14) Uani 1 1 d . . .
H202 H 0.7943 0.0604 0.5166 0.058 Uiso 1 1 calc R . .
C203 C 0.9269(4) 0.0863(4) 0.5466(3) 0.0533(16) Uani 1 1 d D A .
C204 C 0.9979(4) 0.1396(5) 0.5424(3) 0.0579(17) Uani 1 1 d . . .
H204 H 1.0555 0.1331 0.5662 0.069 Uiso 1 1 calc R . .
C205 C 0.9814(4) 0.2023(4) 0.5023(3) 0.0549(16) Uani 1 1 d . . .
C206 C 0.8971(4) 0.2107(4) 0.4665(3) 0.0532(15) Uani 1 1 d . . .
H206 H 0.8885 0.2536 0.4390 0.064 Uiso 1 1 calc R . .
C207 C 0.9437(4) 0.0200(4) 0.5912(3) 0.070(2) Uani 1 1 d D . .
F1 F 0.9638(7) 0.0491(6) 0.6471(3) 0.078(3) Uani 0.50 1 d PDU A 1
F2 F 0.8681(6) -0.0249(6) 0.5941(5) 0.096(3) Uani 0.50 1 d PDU A 1
F3 F 1.0087(6) -0.0310(5) 0.5845(4) 0.093(3) Uani 0.50 1 d PDU A 1
F101 F 0.9012(7) -0.0487(4) 0.5719(4) 0.100(3) Uani 0.50 1 d PDU A 2
F102 F 1.0337(5) -0.0013(6) 0.6018(4) 0.090(4) Uani 0.50 1 d PDU A 2
F103 F 0.9235(7) 0.0361(6) 0.6434(3) 0.091(3) Uani 0.50 1 d PDU A 2
C208 C 1.0560(5) 0.2619(6) 0.4961(4) 0.078(2) Uani 1 1 d . . .
F4 F 1.1217(4) 0.2640(5) 0.5402(3) 0.128(2) Uani 1 1 d . . .
F5 F 1.0892(4) 0.2483(4) 0.4457(3) 0.125(2) Uani 1 1 d . . .
F6 F 1.0261(4) 0.3382(3) 0.4886(3) 0.1083(18) Uani 1 1 d . . .
C209 C 0.6835(4) 0.2525(3) 0.4600(3) 0.0411(12) Uani 1 1 d . . .
C210 C 0.6498(4) 0.2431(4) 0.5136(3) 0.0442(13) Uani 1 1 d . . .
H210 H 0.6484 0.1909 0.5300 0.053 Uiso 1 1 calc R . .
C211 C 0.6183(4) 0.3077(3) 0.5432(3) 0.0477(14) Uani 1 1 d D B .
C212 C 0.6182(4) 0.3847(4) 0.5207(3) 0.0503(15) Uani 1 1 d . . .
H212 H 0.5945 0.4283 0.5399 0.060 Uiso 1 1 calc R . .
C213 C 0.6536(4) 0.3969(4) 0.4693(3) 0.0498(15) Uani 1 1 d D C .
C214 C 0.6862(4) 0.3318(4) 0.4402(3) 0.0448(13) Uani 1 1 d . . .
H214 H 0.7110 0.3420 0.4056 0.054 Uiso 1 1 calc R . .
C215 C 0.5815(4) 0.2954(3) 0.5992(3) 0.0668(19) Uani 1 1 d D . .
F7 F 0.6435(7) 0.3253(6) 0.6456(3) 0.090(3) Uani 0.50 1 d PDU B 1
F8 F 0.5065(6) 0.3331(7) 0.6036(5) 0.102(3) Uani 0.50 1 d PDU B 1
F9 F 0.5730(7) 0.2195(4) 0.6150(4) 0.067(3) Uani 0.50 1 d PDU B 1
F107 F 0.4887(5) 0.2879(8) 0.5867(5) 0.108(4) Uani 0.50 1 d PDU B 2
F108 F 0.6065(7) 0.2271(5) 0.6271(4) 0.080(4) Uani 0.50 1 d PDU B 2
F109 F 0.5942(8) 0.3541(5) 0.6374(4) 0.098(3) Uani 0.50 1 d PDU B 2
C216 C 0.6549(4) 0.4786(4) 0.4434(3) 0.072(2) Uani 1 1 d D . .
F10 F 0.5901(7) 0.5276(5) 0.4556(5) 0.093(4) Uani 0.50 1 d PDU C 1
F11 F 0.7341(6) 0.5171(6) 0.4636(5) 0.101(4) Uani 0.50 1 d PDU C 1
F12 F 0.6504(8) 0.4799(6) 0.3851(3) 0.097(3) Uani 0.50 1 d PDU C 1
F110 F 0.7345(6) 0.5036(6) 0.4327(5) 0.101(3) Uani 0.50 1 d PDU C 2
F111 F 0.5989(7) 0.4834(6) 0.3907(4) 0.101(3) Uani 0.50 1 d PDU C 2
F112 F 0.6242(8) 0.5362(4) 0.4760(4) 0.093(4) Uani 0.50 1 d PDU C 2
C217 C 0.6564(4) 0.0961(3) 0.4237(3) 0.0418(13) Uani 1 1 d . . .
C218 C 0.6899(4) 0.0189(4) 0.4128(3) 0.0519(15) Uani 1 1 d . . .
H218 H 0.7527 0.0127 0.4118 0.062 Uiso 1 1 calc R . .
C219 C 0.6340(4) -0.0483(4) 0.4036(3) 0.0562(16) Uani 1 1 d D D .
C220 C 0.5419(5) -0.0419(4) 0.4064(3) 0.0561(16) Uani 1 1 d . . .
H220 H 0.5039 -0.0877 0.4017 0.067 Uiso 1 1 calc R . .
C221 C 0.5074(4) 0.0331(4) 0.4163(3) 0.0481(14) Uani 1 1 d . . .
C222 C 0.5637(4) 0.1004(3) 0.4249(3) 0.0427(13) Uani 1 1 d . . .
H222 H 0.5379 0.1508 0.4318 0.051 Uiso 1 1 calc R . .
C223 C 0.6738(4) -0.1300(5) 0.3943(3) 0.083(2) Uani 1 1 d D . .
F13 F 0.6651(8) -0.1810(5) 0.4388(4) 0.095(3) Uani 0.50 1 d PDU D 1
F14 F 0.6260(7) -0.1672(5) 0.3463(4) 0.090(3) Uani 0.50 1 d PDU D 1
F15 F 0.7595(5) -0.1289(6) 0.3875(5) 0.092(3) Uani 0.50 1 d PDU D 1
F113 F 0.7386(6) -0.1246(6) 0.3596(5) 0.092(4) Uani 0.50 1 d PDU D 2
F114 F 0.7156(8) -0.1614(6) 0.4454(4) 0.116(4) Uani 0.50 1 d PDU D 2
F115 F 0.6138(7) -0.1826(5) 0.3685(5) 0.104(4) Uani 0.50 1 d PDU D 2
C224 C 0.4065(5) 0.0425(5) 0.4154(3) 0.0616(18) Uani 1 1 d . . .
F16 F 0.3651(3) -0.0236(3) 0.4285(3) 0.1003(17) Uani 1 1 d . . .
F17 F 0.3633(3) 0.0654(4) 0.3620(3) 0.1092(19) Uani 1 1 d . . .
F18 F 0.3852(3) 0.0993(3) 0.4509(3) 0.106(2) Uani 1 1 d . . .
C225 C 0.7331(4) 0.1929(4) 0.3591(3) 0.0448(13) Uani 1 1 d . . .
C226 C 0.8027(4) 0.1609(4) 0.3311(3) 0.0481(14) Uani 1 1 d . . .
H226 H 0.8506 0.1320 0.3539 0.058 Uiso 1 1 calc R . .
C227 C 0.8029(4) 0.1704(4) 0.2705(3) 0.0536(15) Uani 1 1 d D E .
C228 C 0.7354(4) 0.2131(4) 0.2350(3) 0.0535(15) Uani 1 1 d . . .
H228 H 0.7366 0.2206 0.1944 0.064 Uiso 1 1 calc R . .
C229 C 0.6653(4) 0.2446(4) 0.2617(3) 0.0486(14) Uani 1 1 d D F .
C230 C 0.6648(4) 0.2341(4) 0.3219(3) 0.0477(14) Uani 1 1 d . . .
H230 H 0.6159 0.2558 0.3383 0.057 Uiso 1 1 calc R . .
C231 C 0.8773(5) 0.1348(4) 0.2437(3) 0.071(2) Uani 1 1 d D . .
F19 F 0.8500(6) 0.1177(6) 0.1856(3) 0.101(3) Uani 0.620(9) 1 d PDU E 1
F20 F 0.9143(7) 0.0699(5) 0.2664(5) 0.113(3) Uani 0.620(9) 1 d PDU E 1
F21 F 0.9437(5) 0.1876(5) 0.2392(4) 0.095(3) Uani 0.620(9) 1 d PDU E 1
F119 F 0.9576(5) 0.1336(9) 0.2814(5) 0.095(4) Uani 0.380(9) 1 d PDU E 2
F120 F 0.8959(10) 0.1662(9) 0.1958(5) 0.116(4) Uani 0.380(9) 1 d PDU E 2
F121 F 0.8669(8) 0.0557(5) 0.2330(7) 0.089(4) Uani 0.380(9) 1 d PDU E 2
C232 C 0.5911(4) 0.2948(4) 0.2257(3) 0.0629(18) Uani 1 1 d D . .
F22 F 0.6089(5) 0.3713(3) 0.2286(4) 0.110(3) Uani 0.783(9) 1 d PDU F 1
F23 F 0.5101(3) 0.2815(4) 0.2401(3) 0.085(2) Uani 0.783(9) 1 d PDU F 1
F24 F 0.5804(5) 0.2748(5) 0.1683(2) 0.096(2) Uani 0.783(9) 1 d PDU F 1
F122 F 0.5164(8) 0.2545(9) 0.2067(10) 0.102(6) Uani 0.217(9) 1 d PDU F 2
F123 F 0.6157(11) 0.3315(13) 0.1804(7) 0.092(5) Uani 0.217(9) 1 d PDU F 2
F124 F 0.5640(13) 0.3550(10) 0.2585(7) 0.085(5) Uani 0.217(9) 1 d PDU F 2

loop_
_atom_site_aniso_label
_atom_site_aniso_U_11
_atom_site_aniso_U_22
_atom_site_aniso_U_33
_atom_site_aniso_U_23
_atom_site_aniso_U_13
_atom_site_aniso_U_12
Ir1 0.04600(18) 0.04882(18) 0.0611(2) 0.00007(11) 0.00743(12) 0.00361(10)
P1 0.0404(8) 0.0461(9) 0.0569(9) 0.0029(7) 0.0091(7) -0.0014(6)
C1 0.063(4) 0.059(4) 0.066(4) 0.004(3) -0.001(3) -0.004(3)
C2 0.055(4) 0.062(5) 0.098(6) 0.007(4) 0.008(4) 0.000(3)
C3 0.062(4) 0.046(4) 0.106(6) -0.012(4) 0.028(4) 0.007(3)
C4 0.076(5) 0.049(4) 0.099(6) -0.025(4) 0.019(4) -0.017(4)
C5 0.074(5) 0.061(5) 0.105(7) 0.014(4) 0.015(5) -0.014(4)
C6 0.070(4) 0.073(5) 0.066(5) 0.004(4) 0.021(4) -0.013(4)
C7 0.085(6) 0.065(5) 0.140(10) 0.032(6) 0.014(6) -0.002(5)
C8 0.042(4) 0.068(5) 0.098(6) -0.011(4) 0.017(4) 0.010(3)
C9 0.102(8) 0.069(6) 0.123(9) 0.007(5) -0.030(7) 0.005(5)
C10 0.075(5) 0.087(6) 0.072(5) 0.005(5) -0.004(4) -0.020(5)
C11 0.064(4) 0.066(5) 0.081(5) -0.016(4) 0.007(4) -0.009(4)
C12 0.050(4) 0.071(5) 0.116(7) -0.006(5) 0.006(4) -0.013(4)
C13 0.050(4) 0.081(5) 0.084(5) -0.014(4) 0.026(4) -0.008(3)
C14 0.056(5) 0.111(8) 0.147(10) -0.016(7) -0.007(5) -0.005(5)
C15 0.061(4) 0.055(4) 0.085(5) 0.017(4) 0.010(4) 0.002(3)
C16 0.073(5) 0.078(6) 0.155(10) 0.052(6) 0.027(6) 0.021(5)
C17 0.083(5) 0.070(5) 0.095(6) 0.029(5) 0.022(4) -0.006(4)
C18 0.054(4) 0.072(5) 0.063(4) 0.002(3) 0.020(3) 0.002(3)
C19 0.098(7) 0.114(8) 0.066(5) -0.010(5) 0.022(5) -0.005(5)
C20 0.076(5) 0.065(5) 0.104(7) -0.012(5) 0.036(5) 0.012(4)
C21 0.049(3) 0.055(4) 0.064(4) -0.002(3) 0.003(3) -0.001(3)
C22 0.073(5) 0.073(5) 0.063(5) -0.012(4) 0.002(4) -0.006(4)
C23 0.049(4) 0.097(7) 0.098(6) -0.002(5) 0.001(4) -0.003(4)
B200 0.044(3) 0.039(3) 0.051(4) 0.006(3) 0.011(3) 0.004(3)
C201 0.046(3) 0.042(3) 0.048(3) 0.000(3) 0.014(3) 0.009(2)
C202 0.045(3) 0.053(4) 0.049(3) 0.002(3) 0.013(3) 0.004(3)
C203 0.060(4) 0.055(4) 0.047(4) 0.000(3) 0.012(3) 0.007(3)
C204 0.047(3) 0.075(5) 0.051(4) 0.006(3) 0.004(3) 0.001(3)
C205 0.042(3) 0.066(4) 0.056(4) 0.000(3) 0.009(3) -0.001(3)
C206 0.049(3) 0.050(4) 0.061(4) 0.006(3) 0.008(3) 0.002(3)
C207 0.072(5) 0.073(5) 0.063(5) 0.016(4) 0.005(4) 0.008(4)
F1 0.084(6) 0.096(6) 0.055(5) 0.016(4) 0.010(4) -0.014(5)
F2 0.098(6) 0.083(6) 0.102(6) 0.039(5) 0.004(5) -0.006(5)
F3 0.111(6) 0.080(6) 0.090(6) 0.013(5) 0.022(5) 0.033(5)
F101 0.120(6) 0.074(5) 0.099(6) 0.028(5) 0.000(5) 0.001(5)
F102 0.087(6) 0.083(6) 0.096(6) 0.027(5) 0.002(5) 0.021(5)
F103 0.095(6) 0.110(6) 0.076(5) 0.025(5) 0.038(4) 0.015(5)
C208 0.055(4) 0.098(7) 0.082(6) 0.014(5) 0.012(4) -0.019(4)
F4 0.071(3) 0.164(6) 0.132(5) 0.046(4) -0.030(3) -0.046(4)
F5 0.108(4) 0.139(5) 0.144(6) -0.018(4) 0.071(4) -0.044(4)
F6 0.095(4) 0.076(4) 0.152(5) 0.011(3) 0.016(3) -0.026(3)
C209 0.040(3) 0.038(3) 0.044(3) 0.000(2) 0.002(2) -0.002(2)
C210 0.043(3) 0.043(3) 0.046(3) -0.002(3) 0.005(2) -0.003(2)
C211 0.049(3) 0.050(4) 0.043(3) 0.000(3) 0.003(3) -0.003(3)
C212 0.053(4) 0.046(3) 0.052(4) -0.013(3) 0.009(3) -0.001(3)
C213 0.051(4) 0.041(3) 0.055(4) 0.000(3) 0.000(3) -0.003(2)
C214 0.050(3) 0.041(3) 0.044(3) -0.001(3) 0.010(3) -0.001(3)
C215 0.083(5) 0.064(5) 0.057(4) -0.004(4) 0.022(4) -0.003(4)
F7 0.110(6) 0.100(6) 0.060(5) -0.003(5) 0.013(5) -0.025(5)
F8 0.109(6) 0.106(6) 0.104(6) 0.016(5) 0.057(5) 0.042(5)
F9 0.077(6) 0.062(5) 0.064(5) -0.005(4) 0.019(4) -0.026(4)
F107 0.101(6) 0.129(7) 0.101(6) 0.006(6) 0.037(5) -0.012(6)
F108 0.091(7) 0.088(6) 0.063(5) 0.010(5) 0.016(5) 0.004(5)
F109 0.133(7) 0.082(6) 0.088(6) -0.021(5) 0.046(5) -0.004(5)
C216 0.099(6) 0.039(4) 0.079(5) -0.001(4) 0.018(4) 0.003(4)
F10 0.099(6) 0.066(5) 0.114(7) 0.015(5) 0.012(5) 0.023(5)
F11 0.115(6) 0.078(6) 0.112(7) 0.009(5) 0.023(5) -0.027(5)
F12 0.140(7) 0.068(5) 0.087(5) 0.021(4) 0.029(5) 0.012(5)
F110 0.107(6) 0.074(5) 0.132(7) 0.022(5) 0.051(5) -0.008(5)
F111 0.119(6) 0.073(5) 0.103(6) 0.026(5) -0.005(5) 0.000(5)
F112 0.129(7) 0.051(5) 0.098(6) -0.002(4) 0.018(6) 0.008(5)
C217 0.050(3) 0.037(3) 0.039(3) 0.000(2) 0.007(2) 0.001(2)
C218 0.049(3) 0.052(4) 0.056(4) 0.001(3) 0.014(3) 0.003(3)
C219 0.069(4) 0.036(3) 0.065(4) -0.004(3) 0.016(3) 0.007(3)
C220 0.058(4) 0.046(4) 0.064(4) -0.007(3) 0.007(3) -0.013(3)
C221 0.051(3) 0.050(4) 0.043(3) 0.000(3) 0.005(3) -0.007(3)
C222 0.045(3) 0.040(3) 0.043(3) 0.004(2) 0.007(2) 0.004(2)
C223 0.077(6) 0.054(5) 0.121(8) -0.004(5) 0.028(5) -0.003(4)
F13 0.117(6) 0.062(5) 0.111(6) 0.020(5) 0.030(5) 0.019(5)
F14 0.127(6) 0.067(5) 0.083(6) -0.016(5) 0.033(5) -0.003(5)
F15 0.097(6) 0.066(5) 0.114(7) -0.007(5) 0.024(5) 0.022(4)
F113 0.104(6) 0.077(5) 0.102(7) -0.019(5) 0.038(5) 0.019(5)
F114 0.135(7) 0.085(6) 0.130(7) 0.008(5) 0.028(6) 0.057(5)
F115 0.121(6) 0.072(6) 0.128(7) -0.017(5) 0.044(6) -0.013(5)
C224 0.051(4) 0.064(5) 0.066(4) 0.002(4) -0.002(3) -0.003(3)
F16 0.059(2) 0.084(3) 0.160(5) 0.031(3) 0.024(3) -0.017(2)
F17 0.072(3) 0.148(5) 0.098(4) 0.036(4) -0.017(3) -0.008(3)
F18 0.055(3) 0.113(5) 0.154(6) -0.048(4) 0.033(3) -0.003(2)
C225 0.044(3) 0.043(3) 0.047(3) -0.001(3) 0.008(2) -0.005(2)
C226 0.045(3) 0.043(3) 0.058(4) 0.000(3) 0.012(3) 0.000(2)
C227 0.052(4) 0.051(4) 0.062(4) -0.004(3) 0.021(3) -0.010(3)
C228 0.060(4) 0.053(4) 0.049(3) -0.002(3) 0.014(3) -0.013(3)
C229 0.051(3) 0.048(3) 0.046(3) 0.004(3) 0.005(3) -0.009(3)
C230 0.043(3) 0.049(4) 0.051(3) 0.002(3) 0.008(3) 0.000(3)
C231 0.076(5) 0.074(5) 0.067(5) -0.016(4) 0.030(4) -0.005(4)
F19 0.096(5) 0.124(6) 0.091(5) -0.043(4) 0.040(4) 0.001(4)
F20 0.124(6) 0.111(6) 0.117(6) 0.019(5) 0.056(5) 0.059(5)
F21 0.063(4) 0.112(5) 0.121(6) -0.017(5) 0.045(4) -0.013(4)
F119 0.072(6) 0.118(7) 0.104(7) -0.023(6) 0.038(5) -0.001(5)
F120 0.119(7) 0.130(8) 0.113(7) 0.009(6) 0.064(6) 0.014(6)
F121 0.086(6) 0.076(6) 0.110(7) -0.030(5) 0.030(5) 0.004(5)
C232 0.064(4) 0.072(5) 0.049(4) 0.008(4) -0.003(3) -0.004(4)
F22 0.107(4) 0.062(4) 0.141(6) 0.020(4) -0.036(4) -0.005(3)
F23 0.057(3) 0.116(5) 0.083(4) 0.023(4) 0.014(3) 0.015(3)
F24 0.103(4) 0.120(5) 0.058(3) 0.009(3) -0.005(3) 0.009(4)
F122 0.092(8) 0.104(8) 0.105(8) 0.005(7) -0.001(7) 0.000(7)
F123 0.093(8) 0.097(8) 0.085(8) 0.018(7) 0.012(6) 0.009(7)
F124 0.091(8) 0.078(8) 0.082(8) 0.009(6) 0.004(6) 0.020(6)

loop_
_atom_type_symbol
_atom_type_description
_atom_type_scat_dispersion_real
_atom_type_scat_dispersion_imag
_atom_type_scat_source
C C 0.0033 0.0016 'International Tables Vol C Tables 4.2.6.8 and 6.1.1.4'
H H 0.0000 0.0000 'International Tables Vol C Tables 4.2.6.8 and 6.1.1.4'
B B 0.0013 0.0007 'International Tables Vol C Tables 4.2.6.8 and 6.1.1.4'
F F 0.0171 0.0103 'International Tables Vol C Tables 4.2.6.8 and 6.1.1.4'
P P 0.1023 0.0942 'International Tables Vol C Tables 4.2.6.8 and 6.1.1.4'
Ir Ir -1.4442 7.9887 'International Tables Vol C Tables 4.2.6.8 and 6.1.1.4'

loop_
_geom_angle_atom_site_label_1
_geom_angle_atom_site_label_2
_geom_angle_atom_site_label_3
_geom_angle
C3 Ir1 C1 65.0(3)
C3 Ir1 C10 81.6(3)
C1 Ir1 C10 107.6(3)
C3 Ir1 C8 107.6(3)
C1 Ir1 C8 82.0(3)
C10 Ir1 C8 48.9(4)
C3 Ir1 P1 98.4(2)
C1 Ir1 P1 98.6(2)
C10 Ir1 P1 150.7(2)
C8 Ir1 P1 151.3(2)
C18 P1 C21 105.7(3)
C18 P1 C15 107.4(4)
C21 P1 C15 103.0(4)
C18 P1 Ir1 114.2(3)
C21 P1 Ir1 123.6(2)
C15 P1 Ir1 101.2(2)
C2 C1 C6 103.7(6)
C2 C1 Ir1 95.2(5)
C6 C1 Ir1 110.1(5)
C1 C2 C3 92.3(6)
C1 C2 C7 106.2(7)
C3 C2 C7 105.2(7)
C2 C3 C4 104.0(7)
C2 C3 Ir1 94.8(5)
C4 C3 Ir1 110.7(5)
C5 C4 C11 111.4(7)
C5 C4 C3 101.6(7)
C11 C4 C3 113.5(7)
C4 C5 C7 103.5(8)
C4 C5 C6 106.1(6)
C7 C5 C6 101.8(8)
C13 C6 C5 111.0(7)
C13 C6 C1 113.9(6)
C5 C6 C1 101.1(6)
C5 C7 C2 94.4(7)
C9 C8 C13 104.7(7)
C9 C8 C10 52.2(5)
C13 C8 C10 100.0(5)
C9 C8 Ir1 112.8(6)
C13 C8 Ir1 107.7(5)
C10 C8 Ir1 65.1(3)
C8 C9 C10 76.3(7)
C8 C9 C14 109.5(9)
C10 C9 C14 108.1(8)
C9 C10 C11 104.8(7)
C9 C10 C8 51.5(5)
C11 C10 C8 100.7(5)
C9 C10 Ir1 112.9(6)
C11 C10 Ir1 108.2(6)
C8 C10 Ir1 65.9(3)
C12 C11 C10 99.8(7)
C12 C11 C4 113.6(7)
C10 C11 C4 113.8(6)
C11 C12 C14 103.0(8)
C11 C12 C13 102.2(6)
C14 C12 C13 102.5(7)
C6 C13 C8 113.7(6)
C6 C13 C12 112.9(7)
C8 C13 C12 99.2(7)
C9 C14 C12 94.9(7)
C16 C15 C17 111.4(7)
C16 C15 P1 110.9(6)
C17 C15 P1 117.1(6)
C20 C18 C19 111.6(7)
C20 C18 P1 113.4(5)
C19 C18 P1 109.9(6)
C22 C21 C23 110.5(6)
C22 C21 P1 112.0(5)
C23 C21 P1 112.6(5)
C225 B200 C217 103.1(5)
C225 B200 C209 111.9(5)
C217 B200 C209 112.2(5)
C225 B200 C201 112.1(5)
C217 B200 C201 113.6(5)
C209 B200 C201 104.1(5)
C206 C201 C202 115.8(6)
C206 C201 B200 120.3(5)
C202 C201 B200 123.8(5)
C203 C202 C201 121.8(6)
C204 C203 C202 121.0(6)
C204 C203 C207 118.0(5)
C202 C203 C207 121.0(5)
C205 C204 C203 117.9(6)
C204 C205 C206 120.9(6)
C204 C205 C208 120.1(6)
C206 C205 C208 119.0(7)
C205 C206 C201 122.6(6)
F103 C207 F3 121.5(8)
F103 C207 F101 108.0(7)
F3 C207 F101 74.5(7)
F103 C207 F1 27.3(6)
F3 C207 F1 106.6(6)
F101 C207 F1 129.3(8)
F103 C207 F2 75.7(7)
F3 C207 F2 106.6(7)
F101 C207 F2 37.1(6)
F1 C207 F2 101.9(6)
F103 C207 F102 104.8(6)
F3 C207 F102 30.2(6)
F101 C207 F102 103.6(6)
F1 C207 F102 82.2(7)
F2 C207 F102 130.2(8)
F103 C207 C203 116.0(6)
F3 C207 C203 116.0(6)
F101 C207 C203 112.3(6)
F1 C207 C203 111.8(6)
F2 C207 C203 112.8(5)
F102 C207 C203 111.2(6)
F4 C208 F6 105.6(8)
F4 C208 F5 109.8(7)
F6 C208 F5 102.1(7)
F4 C208 C205 114.8(7)
F6 C208 C205 113.2(7)
F5 C208 C205 110.5(7)
C214 C209 C210 114.9(5)
C214 C209 B200 124.3(5)
C210 C209 B200 120.6(5)
C211 C210 C209 122.6(6)
C212 C211 C210 120.7(6)
C212 C211 C215 118.1(5)
C210 C211 C215 121.1(5)
C211 C212 C213 118.5(6)
C212 C213 C214 120.4(6)
C212 C213 C216 120.5(5)
C214 C213 C216 119.2(5)
C209 C214 C213 122.9(6)
F8 C215 F109 67.7(6)
F8 C215 F9 108.3(6)
F109 C215 F9 122.5(8)
F8 C215 F108 123.5(9)
F109 C215 F108 108.4(7)
F9 C215 F108 23.8(6)
F8 C215 F107 37.7(6)
F109 C215 F107 103.8(6)
F9 C215 F107 80.3(7)
F108 C215 F107 102.6(6)
F8 C215 F7 104.1(6)
F109 C215 F7 37.7(6)
F9 C215 F7 102.3(6)
F108 C215 F7 80.5(7)
F107 C215 F7 135.9(8)
F8 C215 C211 116.3(6)
F109 C215 C211 116.4(6)
F9 C215 C211 115.6(6)
F108 C215 C211 114.8(6)
F107 C215 C211 109.4(5)
F7 C215 C211 108.7(5)
F110 C216 F10 123.6(9)
F110 C216 F12 73.0(7)
F10 C216 F12 106.5(6)
F110 C216 F112 106.2(6)
F10 C216 F112 28.1(6)
F12 C216 F112 125.8(8)
F110 C216 F111 105.0(7)
F10 C216 F111 77.9(7)
F12 C216 F111 34.7(6)
F112 C216 F111 103.9(6)
F110 C216 F11 32.3(6)
F10 C216 F11 105.1(6)
F12 C216 F11 103.6(6)
F112 C216 F11 80.2(7)
F111 C216 F11 130.7(8)
F110 C216 C213 115.7(6)
F10 C216 C213 114.7(6)
F12 C216 C213 114.7(6)
F112 C216 C213 113.6(6)
F111 C216 C213 111.5(6)
F11 C216 C213 111.2(6)
C222 C217 C218 115.6(5)
C222 C217 B200 124.5(5)
C218 C217 B200 119.7(5)
C219 C218 C217 122.2(6)
C218 C219 C220 120.4(6)
C218 C219 C223 120.1(5)
C220 C219 C223 119.4(5)
C221 C220 C219 118.4(6)
C220 C221 C222 120.9(6)
C220 C221 C224 119.2(6)
C222 C221 C224 119.8(6)
C217 C222 C221 122.4(5)
F15 C223 F115 123.9(10)
F15 C223 F114 77.7(7)
F115 C223 F114 108.8(7)
F15 C223 F13 108.4(7)
F115 C223 F13 77.6(7)
F114 C223 F13 35.1(6)
F15 C223 F113 29.0(6)
F115 C223 F113 106.0(7)
F114 C223 F113 105.5(7)
F13 C223 F113 130.9(9)
F15 C223 F14 107.6(7)
F115 C223 F14 26.8(7)
F114 C223 F14 129.9(9)
F13 C223 F14 103.1(6)
F113 C223 F14 83.2(7)
F15 C223 C219 114.6(6)
F115 C223 C219 113.8(6)
F114 C223 C219 111.3(6)
F13 C223 C219 111.6(6)
F113 C223 C219 111.0(6)
F14 C223 C219 110.8(6)
F16 C224 F18 106.5(7)
F16 C224 F17 105.8(6)
F18 C224 F17 103.5(7)
F16 C224 C221 114.5(6)
F18 C224 C221 113.9(6)
F17 C224 C221 111.7(6)
C230 C225 C226 115.1(6)
C230 C225 B200 121.2(5)
C226 C225 B200 123.3(5)
C227 C226 C225 122.1(6)
C228 C227 C226 121.6(6)
C228 C227 C231 118.9(5)
C226 C227 C231 119.5(5)
C227 C228 C229 117.3(6)
C230 C229 C228 120.8(6)
C230 C229 C232 119.2(5)
C228 C229 C232 119.9(5)
C229 C230 C225 123.1(6)
F20 C231 F120 123.3(9)
F20 C231 F21 107.8(6)
F120 C231 F21 53.4(7)
F20 C231 F121 43.9(6)
F120 C231 F121 106.0(7)
F21 C231 F121 133.8(8)
F20 C231 F119 56.7(7)
F120 C231 F119 105.0(7)
F21 C231 F119 58.2(6)
F121 C231 F119 99.5(6)
F20 C231 F19 105.3(6)
F120 C231 F19 47.1(7)
F21 C231 F19 99.7(6)
F121 C231 F19 67.0(7)
F119 C231 F19 135.6(8)
F20 C231 C227 117.9(6)
F120 C231 C227 118.4(7)
F21 C231 C227 112.7(5)
F121 C231 C227 113.3(6)
F119 C231 C227 112.5(6)
F19 C231 C227 111.6(5)
F22 C232 F123 60.2(9)
F22 C232 F122 132.2(9)
F123 C232 F122 107.8(7)
F22 C232 F23 109.8(6)
F123 C232 F23 131.5(9)
F122 C232 F23 40.3(10)
F22 C232 F24 106.4(6)
F123 C232 F24 48.6(10)
F122 C232 F24 65.7(10)
F23 C232 F24 103.7(5)
F22 C232 F124 47.5(9)
F123 C232 F124 104.2(7)
F122 C232 F124 104.4(7)
F23 C232 F124 67.5(10)
F24 C232 F124 136.9(9)
F22 C232 C229 112.6(5)
F123 C232 C229 114.4(7)
F122 C232 C229 113.9(7)
F23 C232 C229 112.8(5)
F24 C232 C229 111.0(5)
F124 C232 C229 111.1(6)

loop_
_geom_bond_atom_site_label_1
_geom_bond_atom_site_label_2
_geom_bond_distance
Ir1 C3 2.043(7)
Ir1 C1 2.046(7)
Ir1 C10 2.206(8)
Ir1 C8 2.220(6)
Ir1 P1 2.3545(15)
P1 C18 1.843(7)
P1 C21 1.845(7)
P1 C15 1.858(7)
C1 C2 1.516(11)
C1 C6 1.577(10)
C2 C3 1.530(12)
C2 C7 1.543(12)
C3 C4 1.568(11)
C4 C5 1.523(14)
C4 C11 1.535(12)
C5 C7 1.533(13)
C5 C6 1.565(12)
C6 C13 1.538(11)
C8 C9 1.477(12)
C8 C13 1.541(11)
C8 C10 1.833(13)
C9 C10 1.491(13)
C9 C14 1.498(15)
C10 C11 1.531(11)
C11 C12 1.517(11)
C12 C14 1.521(13)
C12 C13 1.545(11)
C15 C16 1.515(11)
C15 C17 1.530(10)
C18 C20 1.530(10)
C18 C19 1.534(12)
C21 C22 1.534(10)
C21 C23 1.535(10)
B200 C225 1.636(9)
B200 C217 1.636(9)
B200 C209 1.640(9)
B200 C201 1.644(9)
C201 C206 1.388(9)
C201 C202 1.402(8)
C202 C203 1.388(9)
C203 C204 1.387(9)
C203 C207 1.488(10)
C204 C205 1.377(10)
C205 C206 1.386(9)
C205 C208 1.505(10)
C207 F103 1.303(7)
C207 F3 1.307(7)
C207 F101 1.336(7)
C207 F1 1.350(7)
C207 F2 1.354(7)
C207 F102 1.363(7)
C208 F4 1.283(9)
C208 F6 1.337(11)
C208 F5 1.341(10)
C209 C214 1.387(8)
C209 C210 1.405(8)
C210 C211 1.383(8)
C211 C212 1.371(9)
C211 C215 1.485(10)
C212 C213 1.378(9)
C213 C214 1.390(8)
C213 C216 1.473(9)
C215 F8 1.293(7)
C215 F109 1.296(7)
C215 F9 1.315(7)
C215 F108 1.317(7)
C215 F107 1.366(7)
C215 F7 1.376(7)
C216 F110 1.310(7)
C216 F10 1.321(7)
C216 F12 1.322(7)
C216 F112 1.333(7)
C216 F111 1.348(7)
C216 F11 1.349(7)
C217 C222 1.382(8)
C217 C218 1.405(8)
C218 C219 1.380(9)
C219 C220 1.381(9)
C219 C223 1.501(11)
C220 C221 1.372(9)
C221 C222 1.383(8)
C221 C224 1.501(9)
C223 F15 1.306(7)
C223 F115 1.312(8)
C223 F114 1.333(8)
C223 F13 1.340(7)
C223 F113 1.345(7)
C223 F14 1.352(8)
C224 F16 1.310(8)
C224 F18 1.312(9)
C224 F17 1.336(9)
C225 C230 1.389(8)
C225 C226 1.402(8)
C226 C227 1.392(8)
C227 C228 1.375(9)
C227 C231 1.469(10)
C228 C229 1.389(9)
C229 C230 1.387(8)
C229 C232 1.509(9)
C231 F20 1.274(7)
C231 F120 1.279(7)
C231 F21 1.331(7)
C231 F121 1.333(8)
C231 F119 1.352(8)
C231 F19 1.352(7)
C232 F22 1.289(7)
C232 F123 1.302(8)
C232 F122 1.304(8)
C232 F23 1.314(6)
C232 F24 1.336(6)
C232 F124 1.345(8)
